data_4076639
loop_
_publ_author_name
'Drouin, Samantha D.'
'Amoroso, Dino'
'Yap, Glenn P. A.'
'Fogg, Deryn E.'

_publ_section_title
;
 Multifunctional Ruthenium Catalysts:&#x00A0; A Novel
 Borohydride-Stabilized Polyhydride Complex Containing the Basic,
 Chelating Diphosphine 1,4-Bis(dicyclohexylphosphino)butane and Its
 Application to Hydrogenation and Murai Catalysis
;
_journal_issue 6
_journal_name_full Organometallics
_journal_page_first 1042
_journal_paper_doi 10.1021/om010745t
_journal_volume 21
_journal_year 2002
_chemical_formula_sum 'C42 H62 O2 P2 Ru'
_chemical_formula_weight 761.93
_chemical_name_systematic
; 
 ? 
;
_space_group_IT_number 2
_symmetry_cell_setting triclinic
_symmetry_space_group_name_Hall '-P 1'
_symmetry_space_group_name_H-M 'P -1'
_atom_sites_solution_hydrogens geom
_atom_sites_solution_primary direct
_atom_sites_solution_secondary difmap
_audit_creation_method SHELXL-97
_cell_angle_alpha 105.770(2)
_cell_angle_beta 95.353(2)
_cell_angle_gamma 105.010(2)
_cell_formula_units_Z 2
_cell_length_a 11.4140(11)
_cell_length_b 12.4646(12)
_cell_length_c 14.7309(14)
_cell_measurement_reflns_used 'reflections from 60 data frames'
_cell_measurement_temperature 203(2)
_cell_measurement_theta_max 28.29
_cell_measurement_theta_min 1.47
_cell_volume 1917.6(3)
_computing_cell_refinement 'Bruker SMART'
_computing_data_collection 'Bruker SMART'
_computing_data_reduction 'Bruker SHELXTL'
_computing_molecular_graphics 'Bruker SHELXTL'
_computing_publication_material 'Bruker SHELXTL'
_computing_structure_refinement 'SHELXL-97 (Sheldrick, 1997)'
_computing_structure_solution 'SHELXS-97 (Sheldrick, 1990)'
_diffrn_ambient_temperature 203(2)
_diffrn_measured_fraction_theta_full 0.873
_diffrn_measured_fraction_theta_max 0.873
_diffrn_measurement_device_type 'CCD area detector'
_diffrn_measurement_method 'phi and omega scans'
_diffrn_radiation_monochromator graphite
_diffrn_radiation_source 'fine-focus sealed tube'
_diffrn_radiation_type MoK\a
_diffrn_radiation_wavelength 0.71073
_diffrn_reflns_av_R_equivalents 0.0426
_diffrn_reflns_av_sigmaI/netI 0.0934
_diffrn_reflns_limit_h_max 14
_diffrn_reflns_limit_h_min -15
_diffrn_reflns_limit_k_max 15
_diffrn_reflns_limit_k_min -16
_diffrn_reflns_limit_l_max 19
_diffrn_reflns_limit_l_min 0
_diffrn_reflns_number 14922
_diffrn_reflns_theta_full 28.67
_diffrn_reflns_theta_max 28.67
_diffrn_reflns_theta_min 1.46
_diffrn_standards_decay_% <1
_diffrn_standards_number '50 standard frames at start and end'
_exptl_absorpt_coefficient_mu 0.526
_exptl_absorpt_correction_T_max 0.928074
_exptl_absorpt_correction_T_min 0.814151
_exptl_absorpt_correction_type multi-scan
_exptl_absorpt_process_details 'Blessing,R., Acta Cryst. (1995) A51 33-38.'
_exptl_crystal_colour red
_exptl_crystal_density_diffrn 1.320
_exptl_crystal_density_method 'not measured'
_exptl_crystal_description block
_exptl_crystal_F_000 808
_exptl_crystal_size_max 0.10
_exptl_crystal_size_mid 0.10
_exptl_crystal_size_min 0.03
_refine_diff_density_max 0.495
_refine_diff_density_min -0.588
_refine_diff_density_rms 0.088
_refine_ls_extinction_method none
_refine_ls_goodness_of_fit_ref 1.015
_refine_ls_hydrogen_treatment mixed
_refine_ls_matrix_type full
_refine_ls_number_parameters 428
_refine_ls_number_reflns 8631
_refine_ls_number_restraints 0
_refine_ls_restrained_S_all 1.015
_refine_ls_R_factor_all 0.0815
_refine_ls_R_factor_gt 0.0439
_refine_ls_shift/su_max 0.002
_refine_ls_shift/su_mean 0.000
_refine_ls_structure_factor_coef Fsqd
_refine_ls_weighting_details 'calc w=1/[\s^2^(Fo^2^)+(0.0200P)^2^+0.0000P] where P=(Fo^2^+2Fc^2^)/3'
_refine_ls_weighting_scheme calc
_refine_ls_wR_factor_gt 0.0714
_refine_ls_wR_factor_ref 0.0774
_reflns_number_gt 5735
_reflns_number_total 8631
_reflns_threshold_expression >2sigma(I)
_cod_data_source_file om010745t.cif
_cod_data_source_block df029
_cod_depositor_comments
;
The following automatic conversions were performed:

'_symmetry_cell_setting' value 'Triclinic' changed to 'triclinic'
according to /home/saulius/struct/CIF-dictionaries/cif_core.dic
dictionary named 'cif_core.dic' version 2.4.1 from 2010-06-29.

Automatic conversion script
Id: cif_fix_values 1715 2011-07-08 13:25:40Z adriana 
;
_cod_original_sg_symbol_H-M P-1
_cod_database_code 4076639

loop_
_symmetry_equiv_pos_as_xyz
'x, y, z'
'-x, -y, -z'

loop_
_atom_site_label
_atom_site_type_symbol
_atom_site_fract_x
_atom_site_fract_y
_atom_site_fract_z
_atom_site_U_iso_or_equiv
_atom_site_adp_type
_atom_site_occupancy
_atom_site_symmetry_multiplicity
_atom_site_calc_flag
_atom_site_refinement_flags
Ru Ru 0.31537(2) 0.02465(2) 0.274783(19) 0.02074(8) Uani 1 1 d .
H1 H 0.289(2) -0.079(2) 0.3084(19) 0.031(8) Uiso 1 1 d .
P1 P 0.20426(7) -0.11353(7) 0.12673(6) 0.0228(2) Uani 1 1 d .
P2 P 0.35844(7) 0.20049(7) 0.22730(6) 0.02195(19) Uani 1 1 d .
O1 O 0.15388(17) 0.05815(17) 0.32470(15) 0.0249(5) Uani 1 1 d .
O2 O 0.5466(2) -0.03406(19) 0.23646(17) 0.0416(6) Uani 1 1 d .
C1 C 0.0391(3) -0.2489(3) 0.2137(2) 0.0332(8) Uani 1 1 d .
H1A H 0.1009 -0.2903 0.2163 0.040 Uiso 1 1 calc R
H1B H 0.0576 -0.1839 0.2733 0.040 Uiso 1 1 calc R
C2 C -0.0885(3) -0.3317(3) 0.2050(3) 0.0378(9) Uani 1 1 d .
H2A H -0.0912 -0.3600 0.2609 0.045 Uiso 1 1 calc R
H2B H -0.1044 -0.3993 0.1478 0.045 Uiso 1 1 calc R
C3 C -0.1883(3) -0.2721(3) 0.1983(2) 0.0375(9) Uani 1 1 d .
H3A H -0.2694 -0.3294 0.1873 0.045 Uiso 1 1 calc R
H3B H -0.1791 -0.2112 0.2590 0.045 Uiso 1 1 calc R
C4 C -0.1804(3) -0.2182(3) 0.1173(2) 0.0360(9) Uani 1 1 d .
H4A H -0.2405 -0.1743 0.1186 0.043 Uiso 1 1 calc R
H4B H -0.2020 -0.2805 0.0559 0.043 Uiso 1 1 calc R
C5 C -0.0517(3) -0.1364(3) 0.1249(2) 0.0291(8) Uani 1 1 d .
H5A H -0.0494 -0.1068 0.0696 0.035 Uiso 1 1 calc R
H5B H -0.0330 -0.0696 0.1831 0.035 Uiso 1 1 calc R
C6 C 0.0456(3) -0.2010(3) 0.1278(2) 0.0258(7) Uani 1 1 d .
H6A H 0.0215 -0.2692 0.0692 0.031 Uiso 1 1 calc R
C7 C 0.3192(3) -0.2897(3) 0.1427(2) 0.0324(8) Uani 1 1 d .
H7A H 0.3579 -0.2342 0.2061 0.039 Uiso 1 1 calc R
H7B H 0.2450 -0.3452 0.1498 0.039 Uiso 1 1 calc R
C8 C 0.4081(3) -0.3549(3) 0.1032(2) 0.0417(9) Uani 1 1 d .
H8A H 0.4283 -0.3978 0.1462 0.050 Uiso 1 1 calc R
H8B H 0.4846 -0.2990 0.1002 0.050 Uiso 1 1 calc R
C9 C 0.3519(3) -0.4400(3) 0.0037(3) 0.0454(10) Uani 1 1 d .
H9A H 0.4134 -0.4759 -0.0226 0.054 Uiso 1 1 calc R
H9B H 0.2821 -0.5022 0.0082 0.054 Uiso 1 1 calc R
C10 C 0.3085(3) -0.3796(3) -0.0633(2) 0.0350(8) Uani 1 1 d .
H10A H 0.2667 -0.4379 -0.1248 0.042 Uiso 1 1 calc R
H10B H 0.3801 -0.3251 -0.0749 0.042 Uiso 1 1 calc R
C11 C 0.2208(3) -0.3130(3) -0.0223(2) 0.0294(8) Uani 1 1 d .
H11A H 0.1971 -0.2729 -0.0664 0.035 Uiso 1 1 calc R
H11B H 0.1460 -0.3679 -0.0153 0.035 Uiso 1 1 calc R
C12 C 0.2832(3) -0.2234(2) 0.0757(2) 0.0246(7) Uani 1 1 d .
H12A H 0.3624 -0.1776 0.0646 0.030 Uiso 1 1 calc R
C13 C 0.1742(3) -0.0630(3) 0.0226(2) 0.0246(7) Uani 1 1 d .
H13A H 0.1121 -0.1271 -0.0265 0.030 Uiso 1 1 calc R
H13B H 0.1378 0.0009 0.0428 0.030 Uiso 1 1 calc R
C14 C 0.2842(3) -0.0206(3) -0.0242(2) 0.0276(7) Uani 1 1 d .
H14A H 0.3137 -0.0873 -0.0524 0.033 Uiso 1 1 calc R
H14B H 0.2550 0.0053 -0.0768 0.033 Uiso 1 1 calc R
C15 C 0.3931(3) 0.0778(2) 0.0410(2) 0.0260(7) Uani 1 1 d .
H15A H 0.4532 0.1026 0.0017 0.031 Uiso 1 1 calc R
H15B H 0.4330 0.0475 0.0860 0.031 Uiso 1 1 calc R
C16 C 0.3595(3) 0.1851(2) 0.0984(2) 0.0247(7) Uani 1 1 d .
H16A H 0.2777 0.1816 0.0685 0.030 Uiso 1 1 calc R
H16B H 0.4183 0.2553 0.0935 0.030 Uiso 1 1 calc R
C17 C 0.6162(3) 0.2558(3) 0.2728(2) 0.0345(8) Uani 1 1 d .
H17A H 0.6133 0.2160 0.2050 0.041 Uiso 1 1 calc R
H17B H 0.6042 0.1969 0.3064 0.041 Uiso 1 1 calc R
C18 C 0.7426(3) 0.3450(3) 0.3138(3) 0.0413(9) Uani 1 1 d .
H18A H 0.8058 0.3045 0.3106 0.050 Uiso 1 1 calc R
H18B H 0.7594 0.3980 0.2750 0.050 Uiso 1 1 calc R
C19 C 0.7495(3) 0.4143(3) 0.4157(3) 0.0382(9) Uani 1 1 d .
H19A H 0.8294 0.4746 0.4384 0.046 Uiso 1 1 calc R
H19B H 0.7429 0.3628 0.4560 0.046 Uiso 1 1 calc R
C20 C 0.6470(3) 0.4715(3) 0.4249(3) 0.0366(9) Uani 1 1 d .
H20A H 0.6578 0.5280 0.3890 0.044 Uiso 1 1 calc R
H20B H 0.6517 0.5139 0.4924 0.044 Uiso 1 1 calc R
C21 C 0.5202(3) 0.3808(3) 0.3867(2) 0.0289(8) Uani 1 1 d .
H21A H 0.5067 0.3274 0.4254 0.035 Uiso 1 1 calc R
H21B H 0.4560 0.4201 0.3920 0.035 Uiso 1 1 calc R
C22 C 0.5112(3) 0.3113(2) 0.2820(2) 0.0251(7) Uani 1 1 d .
H22A H 0.5239 0.3678 0.2451 0.030 Uiso 1 1 calc R
C23 C 0.2848(3) 0.4089(3) 0.2389(2) 0.0322(8) Uani 1 1 d .
H23A H 0.3688 0.4533 0.2728 0.039 Uiso 1 1 calc R
H23B H 0.2830 0.3992 0.1704 0.039 Uiso 1 1 calc R
C24 C 0.1956(3) 0.4758(3) 0.2755(3) 0.0399(9) Uani 1 1 d .
H24A H 0.2013 0.4896 0.3447 0.048 Uiso 1 1 calc R
H24B H 0.2186 0.5518 0.2641 0.048 Uiso 1 1 calc R
C25 C 0.0633(3) 0.4084(3) 0.2255(3) 0.0405(9) Uani 1 1 d .
H25A H 0.0074 0.4507 0.2535 0.049 Uiso 1 1 calc R
H25B H 0.0553 0.4025 0.1574 0.049 Uiso 1 1 calc R
C26 C 0.0270(3) 0.2863(3) 0.2359(2) 0.0335(8) Uani 1 1 d .
H26A H 0.0238 0.2921 0.3033 0.040 Uiso 1 1 calc R
H26B H -0.0555 0.2424 0.1985 0.040 Uiso 1 1 calc R
C27 C 0.1185(3) 0.2208(3) 0.2014(2) 0.0274(7) Uani 1 1 d .
H27A H 0.0947 0.1440 0.2114 0.033 Uiso 1 1 calc R
H27B H 0.1159 0.2085 0.1325 0.033 Uiso 1 1 calc R
C28 C 0.2493(3) 0.2881(2) 0.2546(2) 0.0246(7) Uani 1 1 d .
H28A H 0.2461 0.3025 0.3236 0.029 Uiso 1 1 calc R
C29 C 0.3786(3) 0.1117(2) 0.4182(2) 0.0221(7) Uani 1 1 d .
C30 C 0.4924(3) 0.1292(3) 0.4756(2) 0.0272(8) Uani 1 1 d .
H30A H 0.5542 0.1036 0.4463 0.033 Uiso 1 1 calc R
C31 C 0.5155(3) 0.1822(3) 0.5725(2) 0.0344(8) Uani 1 1 d .
H31A H 0.5925 0.1919 0.6077 0.041 Uiso 1 1 calc R
C32 C 0.4281(3) 0.2225(3) 0.6209(2) 0.0353(8) Uani 1 1 d .
H32A H 0.4460 0.2602 0.6873 0.042 Uiso 1 1 calc R
C33 C 0.3145(3) 0.2054(3) 0.5682(2) 0.0293(8) Uani 1 1 d .
H33A H 0.2535 0.2305 0.5991 0.035 Uiso 1 1 calc R
C34 C 0.2900(3) 0.1509(2) 0.4689(2) 0.0232(7) Uani 1 1 d .
C35 C 0.0682(3) 0.2592(3) 0.5041(2) 0.0331(8) Uani 1 1 d .
H35A H 0.1446 0.3176 0.5233 0.040 Uiso 1 1 calc R
C36 C -0.0361(3) 0.2844(3) 0.5340(2) 0.0428(9) Uani 1 1 d .
H36A H -0.0303 0.3598 0.5728 0.051 Uiso 1 1 calc R
C37 C -0.1476(3) 0.1991(3) 0.5069(3) 0.0452(10) Uani 1 1 d .
H37A H -0.2177 0.2153 0.5289 0.054 Uiso 1 1 calc R
C38 C -0.1568(3) 0.0901(3) 0.4478(3) 0.0465(10) Uani 1 1 d .
H38A H -0.2336 0.0322 0.4287 0.056 Uiso 1 1 calc R
C39 C -0.0541(3) 0.0649(3) 0.4164(2) 0.0352(8) Uani 1 1 d .
H39A H -0.0615 -0.0093 0.3746 0.042 Uiso 1 1 calc R
C40 C 0.0606(3) 0.1492(3) 0.4464(2) 0.0237(7) Uani 1 1 d .
C41 C 0.1693(3) 0.1190(2) 0.4109(2) 0.0227(7) Uani 1 1 d .
C42 C 0.4569(3) -0.0088(3) 0.2500(2) 0.0264(7) Uani 1 1 d .

loop_
_atom_site_aniso_label
_atom_site_aniso_U_11
_atom_site_aniso_U_22
_atom_site_aniso_U_33
_atom_site_aniso_U_23
_atom_site_aniso_U_13
_atom_site_aniso_U_12
Ru 0.01944(14) 0.02293(14) 0.01930(15) 0.00604(11) 0.00164(10) 0.00646(10)
P1 0.0227(4) 0.0243(4) 0.0211(5) 0.0081(4) 0.0023(4) 0.0058(4)
P2 0.0201(4) 0.0236(4) 0.0221(5) 0.0059(4) 0.0043(4) 0.0074(3)
O1 0.0205(12) 0.0281(12) 0.0235(14) 0.0064(11) 0.0016(10) 0.0051(10)
O2 0.0304(14) 0.0410(14) 0.0550(18) 0.0094(13) 0.0089(12) 0.0187(12)
C1 0.0260(19) 0.037(2) 0.036(2) 0.0183(18) 0.0021(16) 0.0026(15)
C2 0.033(2) 0.042(2) 0.038(2) 0.0206(19) 0.0045(17) 0.0031(17)
C3 0.0288(19) 0.042(2) 0.037(2) 0.0115(18) 0.0084(16) 0.0017(16)
C4 0.0258(18) 0.042(2) 0.041(2) 0.0158(19) 0.0054(16) 0.0087(16)
C5 0.0247(18) 0.0305(18) 0.032(2) 0.0108(16) 0.0055(15) 0.0073(14)
C6 0.0247(17) 0.0263(17) 0.0227(19) 0.0059(15) 0.0003(14) 0.0042(14)
C7 0.042(2) 0.0262(17) 0.024(2) 0.0055(16) -0.0045(16) 0.0090(16)
C8 0.043(2) 0.035(2) 0.042(3) 0.0031(18) -0.0073(18) 0.0183(17)
C9 0.039(2) 0.039(2) 0.051(3) -0.004(2) -0.0007(19) 0.0215(18)
C10 0.0315(19) 0.0296(18) 0.033(2) -0.0017(17) 0.0034(16) 0.0040(15)
C11 0.0280(18) 0.0286(18) 0.029(2) 0.0076(16) 0.0016(15) 0.0063(14)
C12 0.0231(17) 0.0242(16) 0.0244(19) 0.0054(15) 0.0030(14) 0.0057(13)
C13 0.0270(17) 0.0274(17) 0.0189(18) 0.0090(15) 0.0030(14) 0.0055(14)
C14 0.0338(19) 0.0290(18) 0.024(2) 0.0116(16) 0.0080(15) 0.0122(15)
C15 0.0245(17) 0.0316(18) 0.0221(19) 0.0086(16) 0.0079(14) 0.0070(14)
C16 0.0226(17) 0.0279(17) 0.0240(19) 0.0089(15) 0.0057(14) 0.0066(14)
C17 0.0209(18) 0.037(2) 0.043(2) 0.0050(18) 0.0081(16) 0.0114(15)
C18 0.0211(19) 0.047(2) 0.049(3) 0.004(2) 0.0053(17) 0.0101(16)
C19 0.0249(19) 0.0340(19) 0.046(3) 0.0060(19) -0.0064(17) 0.0037(15)
C20 0.0294(19) 0.0330(19) 0.038(2) 0.0019(17) 0.0004(16) 0.0049(16)
C21 0.0229(18) 0.0299(18) 0.033(2) 0.0056(16) 0.0051(15) 0.0101(14)
C22 0.0249(17) 0.0228(16) 0.027(2) 0.0053(15) 0.0047(14) 0.0084(14)
C23 0.0330(19) 0.0288(18) 0.038(2) 0.0142(17) 0.0062(16) 0.0110(15)
C24 0.049(2) 0.035(2) 0.045(2) 0.0176(19) 0.0108(19) 0.0234(18)
C25 0.042(2) 0.053(2) 0.039(2) 0.0144(19) 0.0103(18) 0.0337(19)
C26 0.0236(18) 0.046(2) 0.033(2) 0.0118(18) 0.0032(15) 0.0148(16)
C27 0.0260(17) 0.0333(18) 0.026(2) 0.0098(16) 0.0038(14) 0.0138(14)
C28 0.0245(17) 0.0243(16) 0.0254(19) 0.0059(15) 0.0040(14) 0.0101(14)
C29 0.0226(16) 0.0221(16) 0.0223(19) 0.0087(14) 0.0033(14) 0.0062(13)
C30 0.0238(17) 0.0317(18) 0.028(2) 0.0101(16) 0.0019(15) 0.0105(14)
C31 0.0267(19) 0.042(2) 0.031(2) 0.0100(18) -0.0052(16) 0.0097(16)
C32 0.035(2) 0.044(2) 0.019(2) 0.0019(17) -0.0014(16) 0.0086(17)
C33 0.0339(19) 0.0330(19) 0.023(2) 0.0093(16) 0.0046(15) 0.0119(15)
C34 0.0237(17) 0.0220(16) 0.0212(19) 0.0077(15) -0.0008(14) 0.0026(13)
C35 0.0262(19) 0.036(2) 0.033(2) 0.0044(17) 0.0032(15) 0.0097(16)
C36 0.039(2) 0.048(2) 0.038(2) 0.0027(19) 0.0039(18) 0.0201(19)
C37 0.030(2) 0.063(3) 0.059(3) 0.032(2) 0.0217(19) 0.0241(19)
C38 0.0228(19) 0.046(2) 0.079(3) 0.031(2) 0.0134(19) 0.0104(17)
C39 0.0302(19) 0.0279(18) 0.046(2) 0.0113(17) 0.0053(17) 0.0069(15)
C40 0.0235(17) 0.0283(17) 0.0229(19) 0.0118(15) 0.0045(14) 0.0095(14)
C41 0.0256(17) 0.0212(16) 0.0217(19) 0.0094(15) 0.0052(14) 0.0044(13)
C42 0.0267(18) 0.0227(17) 0.023(2) 0.0035(15) -0.0019(15) 0.0021(14)

loop_
_atom_type_symbol
_atom_type_description
_atom_type_scat_dispersion_real
_atom_type_scat_dispersion_imag
_atom_type_scat_source
C C 0.0033 0.0016 'International Tables Vol C Tables 4.2.6.8 and 6.1.1.4'
H H 0.0000 0.0000 'International Tables Vol C Tables 4.2.6.8 and 6.1.1.4'
O O 0.0106 0.0060 'International Tables Vol C Tables 4.2.6.8 and 6.1.1.4'
P P 0.1023 0.0942 'International Tables Vol C Tables 4.2.6.8 and 6.1.1.4'
Ru Ru -1.2594 0.8363 'International Tables Vol C Tables 4.2.6.8 and 6.1.1.4'

loop_
_geom_angle_atom_site_label_1
_geom_angle_atom_site_label_2
_geom_angle_atom_site_label_3
_geom_angle
C42 Ru C29 95.87(12)
C42 Ru O1 170.99(11)
C29 Ru O1 77.24(10)
C42 Ru P1 91.09(10)
C29 Ru P1 163.62(8)
O1 Ru P1 94.13(6)
C42 Ru P2 96.11(9)
C29 Ru P2 94.55(8)
O1 Ru P2 90.27(5)
P1 Ru P2 99.44(3)
C13 P1 C12 100.50(14)
C13 P1 C6 100.18(13)
C12 P1 C6 104.82(14)
C13 P1 Ru 119.42(10)
C12 P1 Ru 113.17(10)
C6 P1 Ru 116.44(10)
C16 P2 C28 101.51(13)
C16 P2 C22 100.42(14)
C28 P2 C22 102.46(13)
C16 P2 Ru 117.99(9)
C28 P2 Ru 115.43(10)
C22 P2 Ru 116.46(10)
C41 O1 Ru 115.90(18)
C2 C1 C6 110.6(2)
C1 C2 C3 111.6(3)
C4 C3 C2 111.0(3)
C3 C4 C5 112.2(3)
C6 C5 C4 110.6(2)
C5 C6 C1 108.8(3)
C5 C6 P1 114.3(2)
C1 C6 P1 112.5(2)
C8 C7 C12 111.0(3)
C7 C8 C9 110.8(3)
C10 C9 C8 111.5(3)
C9 C10 C11 111.9(3)
C12 C11 C10 110.2(2)
C11 C12 C7 108.0(2)
C11 C12 P1 116.8(2)
C7 C12 P1 115.8(2)
C14 C13 P1 117.3(2)
C15 C14 C13 116.4(3)
C14 C15 C16 114.6(2)
C15 C16 P2 115.4(2)
C22 C17 C18 112.6(3)
C19 C18 C17 111.4(3)
C18 C19 C20 111.0(3)
C19 C20 C21 111.3(3)
C22 C21 C20 110.5(3)
C21 C22 C17 109.6(2)
C21 C22 P2 114.0(2)
C17 C22 P2 111.4(2)
C24 C23 C28 110.4(3)
C25 C24 C23 111.2(3)
C26 C25 C24 111.0(2)
C27 C26 C25 111.3(3)
C28 C27 C26 111.4(3)
C27 C28 C23 108.7(2)
C27 C28 P2 112.1(2)
C23 C28 P2 116.5(2)
C30 C29 C34 115.1(3)
C30 C29 Ru 130.0(2)
C34 C29 Ru 114.7(2)
C31 C30 C29 122.0(3)
C30 C31 C32 122.1(3)
C33 C32 C31 118.1(3)
C32 C33 C34 120.2(3)
C33 C34 C29 122.5(3)
C33 C34 C41 123.1(3)
C29 C34 C41 114.1(3)
C40 C35 C36 120.5(3)
C37 C36 C35 119.9(3)
C38 C37 C36 120.1(3)
C37 C38 C39 120.4(3)
C38 C39 C40 120.2(3)
C35 C40 C39 118.8(3)
C35 C40 C41 122.4(3)
C39 C40 C41 118.7(3)
O1 C41 C34 117.8(3)
O1 C41 C40 117.3(3)
C34 C41 C40 124.9(3)
O2 C42 Ru 176.8(3)

loop_
_geom_bond_atom_site_label_1
_geom_bond_atom_site_label_2
_geom_bond_distance
Ru C42 1.814(3)
Ru C29 2.056(3)
Ru O1 2.144(2)
Ru P1 2.3753(9)
Ru P2 2.4237(8)
P1 C13 1.846(3)
P1 C12 1.859(3)
P1 C6 1.860(3)
P2 C16 1.858(3)
P2 C28 1.861(3)
P2 C22 1.866(3)
O1 C41 1.259(3)
O2 C42 1.166(3)
C1 C2 1.522(4)
C1 C6 1.539(4)
C2 C3 1.522(4)
C3 C4 1.519(4)
C4 C5 1.531(4)
C5 C6 1.534(4)
C7 C8 1.520(4)
C7 C12 1.539(4)
C8 C9 1.520(4)
C9 C10 1.513(4)
C10 C11 1.525(4)
C11 C12 1.536(4)
C13 C14 1.531(4)
C14 C15 1.523(4)
C15 C16 1.537(4)
C17 C22 1.530(4)
C17 C18 1.524(4)
C18 C19 1.498(4)
C19 C20 1.518(4)
C20 C21 1.531(4)
C21 C22 1.529(4)
C23 C24 1.524(4)
C23 C28 1.541(4)
C24 C25 1.525(4)
C25 C26 1.524(4)
C26 C27 1.527(4)
C27 C28 1.524(4)
C29 C30 1.414(4)
C29 C34 1.421(4)
C30 C31 1.368(4)
C31 C32 1.397(4)
C32 C33 1.381(4)
C33 C34 1.401(4)
C34 C41 1.448(4)
C35 C40 1.379(4)
C35 C36 1.387(4)
C36 C37 1.372(5)
C37 C38 1.371(5)
C38 C39 1.378(4)
C39 C40 1.393(4)
C40 C41 1.487(4)

loop_
_geom_torsion_atom_site_label_1
_geom_torsion_atom_site_label_2
_geom_torsion_atom_site_label_3
_geom_torsion_atom_site_label_4
_geom_torsion
C42 Ru P1 C13 -98.23(14)
C29 Ru P1 C13 146.5(3)
O1 Ru P1 C13 89.11(12)
P2 Ru P1 C13 -1.86(11)
C42 Ru P1 C12 19.72(14)
C29 Ru P1 C12 -95.6(3)
O1 Ru P1 C12 -152.93(11)
P2 Ru P1 C12 116.10(10)
C42 Ru P1 C6 141.30(14)
C29 Ru P1 C6 26.0(3)
O1 Ru P1 C6 -31.36(12)
P2 Ru P1 C6 -122.32(10)
C42 Ru P2 C16 68.25(14)
C29 Ru P2 C16 164.66(13)
O1 Ru P2 C16 -118.12(12)
P1 Ru P2 C16 -23.89(11)
C42 Ru P2 C28 -171.55(14)
C29 Ru P2 C28 -75.14(14)
O1 Ru P2 C28 2.08(12)
P1 Ru P2 C28 96.31(11)
C42 Ru P2 C22 -51.32(15)
C29 Ru P2 C22 45.09(14)
O1 Ru P2 C22 122.31(12)
P1 Ru P2 C22 -143.46(11)
C42 Ru O1 C41 45.4(8)
C29 Ru O1 C41 4.83(19)
P1 Ru O1 C41 170.73(18)
P2 Ru O1 C41 -89.78(18)
C6 C1 C2 C3 -57.8(4)
C1 C2 C3 C4 54.3(4)
C2 C3 C4 C5 -53.6(4)
C3 C4 C5 C6 56.2(4)
C4 C5 C6 C1 -58.1(3)
C4 C5 C6 P1 175.2(2)
C2 C1 C6 C5 59.2(3)
C2 C1 C6 P1 -173.0(2)
C13 P1 C6 C5 -51.1(3)
C12 P1 C6 C5 -154.9(2)
Ru P1 C6 C5 79.2(2)
C13 P1 C6 C1 -175.9(2)
C12 P1 C6 C1 80.3(2)
Ru P1 C6 C1 -45.6(3)
C12 C7 C8 C9 -57.9(4)
C7 C8 C9 C10 54.0(4)
C8 C9 C10 C11 -54.1(4)
C9 C10 C11 C12 57.3(3)
C10 C11 C12 C7 -59.2(3)
C10 C11 C12 P1 168.3(2)
C8 C7 C12 C11 60.2(3)
C8 C7 C12 P1 -166.7(2)
C13 P1 C12 C11 -48.8(2)
C6 P1 C12 C11 54.8(2)
Ru P1 C12 C11 -177.33(18)
C13 P1 C12 C7 -177.8(2)
C6 P1 C12 C7 -74.2(2)
Ru P1 C12 C7 53.7(2)
C12 P1 C13 C14 -53.4(3)
C6 P1 C13 C14 -160.7(2)
Ru P1 C13 C14 70.9(2)
P1 C13 C14 C15 -56.4(3)
C13 C14 C15 C16 -52.4(3)
C14 C15 C16 P2 104.4(3)
C28 P2 C16 C15 -154.6(2)
C22 P2 C16 C15 100.2(2)
Ru P2 C16 C15 -27.5(2)
C22 C17 C18 C19 54.9(4)
C17 C18 C19 C20 -54.9(4)
C18 C19 C20 C21 57.0(4)
C19 C20 C21 C22 -57.8(4)
C20 C21 C22 C17 55.8(3)
C20 C21 C22 P2 -178.5(2)
C18 C17 C22 C21 -54.9(4)
C18 C17 C22 P2 178.0(2)
C16 P2 C22 C21 156.5(2)
C28 P2 C22 C21 52.1(2)
Ru P2 C22 C21 -74.9(2)
C16 P2 C22 C17 -78.9(2)
C28 P2 C22 C17 176.7(2)
Ru P2 C22 C17 49.8(2)
C28 C23 C24 C25 -58.2(3)
C23 C24 C25 C26 55.2(4)
C24 C25 C26 C27 -54.0(4)
C25 C26 C27 C28 56.7(3)
C26 C27 C28 C23 -58.4(3)
C26 C27 C28 P2 171.3(2)
C24 C23 C28 C27 59.1(3)
C24 C23 C28 P2 -173.1(2)
C16 P2 C28 C27 66.3(2)
C22 P2 C28 C27 169.8(2)
Ru P2 C28 C27 -62.6(2)
C16 P2 C28 C23 -59.8(2)
C22 P2 C28 C23 43.7(3)
Ru P2 C28 C23 171.33(19)
C42 Ru C29 C30 -3.9(3)
O1 Ru C29 C30 170.2(3)
P1 Ru C29 C30 110.7(3)
P2 Ru C29 C30 -100.6(2)
C42 Ru C29 C34 -177.5(2)
O1 Ru C29 C34 -3.39(19)
P1 Ru C29 C34 -62.8(4)
P2 Ru C29 C34 85.9(2)
C34 C29 C30 C31 -1.3(4)
Ru C29 C30 C31 -174.8(2)
C29 C30 C31 C32 -0.1(5)
C30 C31 C32 C33 1.3(5)
C31 C32 C33 C34 -1.1(5)
C32 C33 C34 C29 -0.3(4)
C32 C33 C34 C41 173.2(3)
C30 C29 C34 C33 1.4(4)
Ru C29 C34 C33 176.0(2)
C30 C29 C34 C41 -172.6(2)
Ru C29 C34 C41 2.0(3)
C40 C35 C36 C37 0.7(5)
C35 C36 C37 C38 -2.1(5)
C36 C37 C38 C39 1.0(5)
C37 C38 C39 C40 1.7(5)
C36 C35 C40 C39 1.9(5)
C36 C35 C40 C41 178.7(3)
C38 C39 C40 C35 -3.1(5)
C38 C39 C40 C41 -179.9(3)
Ru O1 C41 C34 -5.3(3)
Ru O1 C41 C40 176.81(18)
C33 C34 C41 O1 -171.7(3)
C29 C34 C41 O1 2.3(4)
C33 C34 C41 C40 6.0(4)
C29 C34 C41 C40 -180.0(2)
C35 C40 C41 O1 -137.2(3)
C39 C40 C41 O1 39.6(4)
C35 C40 C41 C34 45.0(4)
C39 C40 C41 C34 -138.2(3)
C29 Ru C42 O2 71(5)
O1 Ru C42 O2 31(6)
P1 Ru C42 O2 -94(5)
P2 Ru C42 O2 166(5)
